data_7249902
loop_
_publ_author_name
'Topi&#x107;, Edi'
'Sarjanovi&#x107;, Josipa'
'Musija, Danijela'
'Mandari&#x107;, Mirna'
'Hrenar, Tomica'
'Pisk, Jana'
'Vrdoljak, Vi&#x161;nja'

_publ_section_title
;
 High-valent oxovanadium metallosupramolecular species as catalysts for
 the oxidation of benzyl alcohol derivatives.
;
_journal_issue 5
_journal_name_full 'RSC advances'
_journal_page_first 3547
_journal_page_last 3561
_journal_paper_doi 10.1039/d4ra09073j
_journal_volume 15
_journal_year 2025
_chemical_formula_moiety 'C35.667 H28.5 N6 O8 V2'
_chemical_formula_sum 'C35.67 H28.5 N6 O8 V2'
_chemical_formula_weight 771.03
_chemical_name_systematic '[N'-(2-oxobenzylidene)isonicotinoylhydrazonato](1-pentoxo)oxovanadium(v)'
_space_group_crystal_system orthorhombic
_space_group_IT_number 73
_space_group_name_Hall '-I 2b 2c'
_space_group_name_H-M_alt 'I b c a'
_atom_sites_solution_hydrogens geom
_audit_creation_date 2024-02-05
_audit_creation_method
;
Olex2 1.5
(compiled 2023.08.24 svn.re1ec1418 for OlexSys, GUI svn.r6817)
;
_audit_update_record
;
2024-07-03 deposited with the CCDC.	2025-01-30 downloaded from the CCDC.
;
_cell_angle_alpha 90
_cell_angle_beta 90
_cell_angle_gamma 90
_cell_formula_units_Z 16
_cell_length_a 21.2703(3)
_cell_length_b 29.7362(4)
_cell_length_c 22.5536(4)
_cell_measurement_reflns_used 33047
_cell_measurement_temperature 170(2)
_cell_measurement_theta_max 77.758
_cell_measurement_theta_min 4.123
_cell_volume 14265.1(4)
_computing_molecular_graphics 'Olex2 1.5 (Dolomanov et al., 2009)'
_computing_publication_material 'Olex2 1.5 (Dolomanov et al., 2009)'
_computing_structure_refinement 'SHELXL 2018/3 (Sheldrick, 2015)'
_computing_structure_solution 'SHELXT 2018/2 (Sheldrick, 2018)'
_diffrn_ambient_temperature 170.15
_diffrn_measured_fraction_theta_full 0.997
_diffrn_measured_fraction_theta_max 0.975
_diffrn_measurement_device_type 'XtaLAB Synergy, Dualflex, HyPix'
_diffrn_radiation_type CuK\a
_diffrn_radiation_wavelength 1.54184
_diffrn_reflns_av_R_equivalents 0.0863
_diffrn_reflns_av_unetI/netI 0.0493
_diffrn_reflns_Laue_measured_fraction_full 0.997
_diffrn_reflns_Laue_measured_fraction_max 0.975
_diffrn_reflns_limit_h_max 20
_diffrn_reflns_limit_h_min -26
_diffrn_reflns_limit_k_max 37
_diffrn_reflns_limit_k_min -37
_diffrn_reflns_limit_l_max 28
_diffrn_reflns_limit_l_min -28
_diffrn_reflns_number 33047
_diffrn_reflns_point_group_measured_fraction_full 0.997
_diffrn_reflns_point_group_measured_fraction_max 0.975
_diffrn_reflns_theta_full 67.684
_diffrn_reflns_theta_max 77.758
_diffrn_reflns_theta_min 4.123
_exptl_absorpt_coefficient_mu 4.901
_exptl_absorpt_correction_T_max 1.000
_exptl_absorpt_correction_T_min 0.457
_exptl_absorpt_correction_type gaussian
_exptl_absorpt_process_details
;
CrysAlisPro 1.171.41.92a (Rigaku Oxford Diffraction, 2020)
Numerical absorption correction based on gaussian integration over
a multifaceted crystal model
Empirical absorption correction using spherical harmonics,
implemented in SCALE3 ABSPACK scaling algorithm.
;
_exptl_crystal_colour brown
_exptl_crystal_colour_primary brown
_exptl_crystal_density_diffrn 1.436
_exptl_crystal_description block
_exptl_crystal_F_000 6312
_exptl_crystal_size_max 0.05
_exptl_crystal_size_mid 0.03
_exptl_crystal_size_min 0.02
_refine_diff_density_max 0.916
_refine_diff_density_min -0.781
_refine_diff_density_rms 0.088
_refine_ls_extinction_method none
_refine_ls_goodness_of_fit_ref 1.030
_refine_ls_hydrogen_treatment constr
_refine_ls_matrix_type full
_refine_ls_number_parameters 494
_refine_ls_number_reflns 7431
_refine_ls_number_restraints 24
_refine_ls_restrained_S_all 1.050
_refine_ls_R_factor_all 0.0888
_refine_ls_R_factor_gt 0.0678
_refine_ls_shift/su_max 0.001
_refine_ls_shift/su_mean 0.000
_refine_ls_structure_factor_coef Fsqd
_refine_ls_weighting_details 'w=1/[\s^2^(Fo^2^)+(0.1305P)^2^+16.8622P] where P=(Fo^2^+2Fc^2^)/3'
_refine_ls_weighting_scheme calc
_refine_ls_wR_factor_gt 0.1909
_refine_ls_wR_factor_ref 0.2074
_reflns_Friedel_coverage 0.000
_reflns_number_gt 5571
_reflns_number_total 7431
_reflns_threshold_expression 'I > 2\s(I)'
_cod_data_source_file d4ra09073j2.cif
_cod_data_source_block exp_2986_twin1_hklf4
_cod_original_formula_sum 'C35.67 H28.50 N6 O8 V2'
_cod_database_code 7249902
_shelx_shelxl_version_number 2018/3
_shelx_space_group_comment
;
The symmetry employed for this shelxl refinement is uniquely defined
by the following loop, which should always be used as a source of
symmetry information in preference to the above space-group names.
They are only intended as comments.
;
_shelx_estimated_absorpt_t_max 0.908
_shelx_estimated_absorpt_t_min 0.792
_olex2_refinement_description
;
1. Fixed Uiso
 At 1.2 times of:
  All C(H) groups, All C(H,H) groups, All C(H,H,H,H) groups
 At 1.5 times of:
  All C(H,H,H,H,H,H) groups
2. Restrained distances
 C17A-C16A
 1.5 with sigma of 0.02
 C19A-C17A
 1.5 with sigma of 0.02
 C19-C20
 1.5 with sigma of 0.02
 C20-C21
 1.5 with sigma of 0.02
 C17-C18
 1.5 with sigma of 0.02
 C14-C19
 1.5 with sigma of 0.02
 C18-C17 \\sim C16-C15 \\sim C14-C19 \\sim C20-C21
 with sigma of 0.02
3. Uiso/Uaniso restraints and constraints
C19 \\sim C20: within 2A with sigma of 0.04 and sigma for terminal atoms of
0.08 within 2A
C20 \\sim C21: within 2A with sigma of 0.04 and sigma for terminal atoms of
0.08 within 2A
Uanis(C18A) = Uanis(C17A)
Uanis(C19) = Uanis(C14)
4. Others
 Fixed Sof: H16C(0.5) H16D(0.5) H16A(0.5) H16B(0.5) C15(0.6666) H19D(0.5)
 H19E(0.5) H19F(0.5) H19A(0.5) H19B(0.5) H19C(0.5) C16(0.6666) C17(0.6666)
 C18A(0.5) H18A(0.5) H18B(0.5) C18(0.6666) C17A(0.5) H17A(0.5) C21(0.3334)
 C20(0.3334) C19(0.3334)
5.a Secondary CH2 refined with riding coordinates:
 C14A(H14A,H14B), C15A(H15A,H15B), C16A(H16C,H16D), C16A(H16A,H16B), C18A(H18A,
 H18B)
5.b Aromatic/amide H refined with riding coordinates:
 C7A(H7A), C6A(H6A), C3A(H3A), C5A(H5A), C6(H6), C4(H4), C5(H5), C4A(H4A),
 C3(H3), C13A(H13A), C7(H7), C11A(H11A), C10A(H10A), C12A(H12A), C10(H10),
 C13(H13), C11(H11), C12(H12), C17A(H17A)
5.c Idealised Me refined as rotating group:
 C19A(H19D,H19E,H19F), C19A(H19A,H19B,H19C)
;
_olex2_submission_special_instructions 'No special instructions were received'

loop_
_space_group_symop_operation_xyz
'x, y, z'
'-x+1/2, -y, z+1/2'
'-x, y+1/2, -z+1/2'
'x+1/2, -y+1/2, -z'
'x+1/2, y+1/2, z+1/2'
'-x+1, -y+1/2, z+1'
'-x+1/2, y+1, -z+1'
'x+1, -y+1, -z+1/2'
'-x, -y, -z'
'x-1/2, y, -z-1/2'
'x, -y-1/2, z-1/2'
'-x-1/2, y-1/2, z'
'-x+1/2, -y+1/2, -z+1/2'
'x, y+1/2, -z'
'x+1/2, -y, z'
'-x, y, z+1/2'

loop_
_atom_site_label
_atom_site_type_symbol
_atom_site_fract_x
_atom_site_fract_y
_atom_site_fract_z
_atom_site_U_iso_or_equiv
_atom_site_adp_type
_atom_site_occupancy
_atom_site_site_symmetry_order
_atom_site_calc_flag
_atom_site_refinement_flags_posn
_atom_site_refinement_flags_adp
_atom_site_refinement_flags_occupancy
_atom_site_disorder_assembly
_atom_site_disorder_group
V1A V 0.34108(3) 0.78653(2) 0.15127(3) 0.03399(19) Uani 1 1 d . . . . .
V1 V 0.56259(4) 0.56931(2) 0.36518(3) 0.0486(2) Uani 1 1 d . . . . .
O1A O 0.39611(12) 0.74840(8) 0.20052(11) 0.0351(5) Uani 1 1 d . . . . .
O4A O 0.40236(12) 0.82132(9) 0.12429(11) 0.0387(6) Uani 1 1 d . . . . .
O2A O 0.27926(12) 0.79347(9) 0.09350(12) 0.0408(6) Uani 1 1 d . . . . .
O1 O 0.58509(14) 0.62330(10) 0.41104(12) 0.0483(7) Uani 1 1 d . . . . .
O3A O 0.31359(15) 0.81716(9) 0.20280(13) 0.0476(7) Uani 1 1 d . . . . .
N2A N 0.28437(14) 0.73067(10) 0.17659(13) 0.0353(6) Uani 1 1 d . . . . .
N3 N 0.62058(14) 0.73200(10) 0.57868(13) 0.0352(6) Uani 1 1 d . . . . .
N1A N 0.31453(15) 0.69778(10) 0.21121(14) 0.0380(7) Uani 1 1 d . . . . .
O2 O 0.50435(18) 0.53069(10) 0.33106(14) 0.0609(9) Uani 1 1 d . . . . .
N3A N 0.49251(16) 0.62293(10) 0.31909(13) 0.0408(7) Uani 1 1 d . . . . .
O4 O 0.61153(18) 0.58474(13) 0.30513(15) 0.0681(10) Uani 1 1 d . . . . .
O3 O 0.60280(18) 0.53275(12) 0.39994(16) 0.0672(10) Uani 1 1 d . . . . .
N2 N 0.49631(17) 0.57256(10) 0.43507(14) 0.0433(8) Uani 1 1 d . . . . .
N1 N 0.50338(17) 0.60844(11) 0.47436(14) 0.0422(7) Uani 1 1 d . . . . .
C1A C 0.37198(18) 0.71091(11) 0.22063(15) 0.0349(7) Uani 1 1 d . . . . .
C2A C 0.41391(18) 0.68103(11) 0.25545(16) 0.0357(7) Uani 1 1 d . . . . .
C7A C 0.22548(18) 0.72569(12) 0.16833(17) 0.0380(8) Uani 1 1 d . . . . .
H7A H 0.205014 0.700969 0.186742 0.046 Uiso 1 1 calc R U . . .
C2 C 0.57400(18) 0.66806(12) 0.49801(16) 0.0377(8) Uani 1 1 d . . . . .
C6A C 0.47830(19) 0.68668(12) 0.25548(17) 0.0391(8) Uani 1 1 d . . . . .
H6A H 0.496907 0.710492 0.233549 0.047 Uiso 1 1 calc R U . . .
C3A C 0.38888(19) 0.64548(12) 0.28872(16) 0.0395(8) Uani 1 1 d . . . . .
H3A H 0.344822 0.640363 0.290283 0.047 Uiso 1 1 calc R U . . .
C8A C 0.18807(18) 0.75611(13) 0.13199(17) 0.0388(8) Uani 1 1 d . . . . .
C1 C 0.55166(19) 0.63125(13) 0.45807(17) 0.0403(8) Uani 1 1 d . . . . .
C5A C 0.51556(19) 0.65740(13) 0.28771(17) 0.0414(8) Uani 1 1 d . . . . .
H5A H 0.559762 0.661988 0.287554 0.050 Uiso 1 1 calc R U . . .
C9A C 0.21700(17) 0.78882(12) 0.09592(16) 0.0364(8) Uani 1 1 d . . . . .
C6 C 0.6329(2) 0.68584(13) 0.49178(16) 0.0411(8) Uani 1 1 d . . . . .
H6 H 0.658997 0.676606 0.459806 0.049 Uiso 1 1 calc R U . . .
C4 C 0.56284(19) 0.71484(13) 0.58346(18) 0.0414(8) Uani 1 1 d . . . . .
H4 H 0.537373 0.724726 0.615511 0.050 Uiso 1 1 calc R U . . .
C5 C 0.65488(19) 0.71778(13) 0.53272(17) 0.0419(8) Uani 1 1 d . . . . .
H5 H 0.695898 0.729790 0.527511 0.050 Uiso 1 1 calc R U . . .
C4A C 0.4303(2) 0.61803(13) 0.31922(17) 0.0426(9) Uani 1 1 d . . . . .
H4A H 0.413175 0.594029 0.341834 0.051 Uiso 1 1 calc R U . . .
C3 C 0.53771(19) 0.68361(14) 0.54476(18) 0.0427(8) Uani 1 1 d . . . . .
H3 H 0.496016 0.672906 0.550148 0.051 Uiso 1 1 calc R U . . .
C13A C 0.12258(19) 0.75127(14) 0.13028(18) 0.0442(9) Uani 1 1 d . . . . .
H13A H 0.103094 0.728693 0.153736 0.053 Uiso 1 1 calc R U . . .
C7 C 0.4578(2) 0.54167(14) 0.44918(18) 0.0490(10) Uani 1 1 d . . . . .
H7 H 0.434204 0.545077 0.484681 0.059 Uiso 1 1 calc R U . . .
C11A C 0.1151(2) 0.81020(15) 0.0589(2) 0.0498(10) Uani 1 1 d . . . . .
H11A H 0.090279 0.828547 0.033574 0.060 Uiso 1 1 calc R U . . .
C10A C 0.1793(2) 0.81518(14) 0.05913(19) 0.0469(9) Uani 1 1 d . . . . .
H10A H 0.198238 0.836865 0.033906 0.056 Uiso 1 1 calc R U . . .
C12A C 0.0859(2) 0.77868(15) 0.0952(2) 0.0490(10) Uani 1 1 d . . . . .
H12A H 0.041390 0.776088 0.095760 0.059 Uiso 1 1 calc R U . . .
C9 C 0.4723(2) 0.49722(14) 0.3568(2) 0.0561(12) Uani 1 1 d . . . . .
C8 C 0.4479(2) 0.50149(15) 0.4139(2) 0.0555(11) Uani 1 1 d . . . . .
C10 C 0.4620(3) 0.45765(16) 0.3240(3) 0.0693(15) Uani 1 1 d . . . . .
H10 H 0.479172 0.454470 0.285304 0.083 Uiso 1 1 calc R U . . .
C13 C 0.4126(3) 0.46624(16) 0.4369(2) 0.0661(14) Uani 1 1 d . . . . .
H13 H 0.395489 0.469007 0.475623 0.079 Uiso 1 1 calc R U . . .
C11 C 0.4270(3) 0.42388(17) 0.3483(3) 0.080(2) Uani 1 1 d . . . . .
H11 H 0.419623 0.397315 0.325950 0.096 Uiso 1 1 calc R U . . .
C12 C 0.4019(3) 0.42752(16) 0.4053(3) 0.0766(18) Uani 1 1 d . . . . .
H12 H 0.377824 0.403705 0.421832 0.092 Uiso 1 1 calc R U . . .
C14A C 0.4194(2) 0.86563(14) 0.1439(2) 0.0464(9) Uani 1 1 d . . . . .
H14A H 0.465631 0.867472 0.148155 0.056 Uiso 1 1 calc R U . . .
H14B H 0.400426 0.871327 0.183303 0.056 Uiso 1 1 calc R U . . .
C15A C 0.3975(3) 0.90101(16) 0.1011(3) 0.0653(13) Uani 1 1 d . . . . .
H15A H 0.414378 0.930445 0.114012 0.078 Uiso 1 1 calc R U . . .
H15B H 0.415627 0.894341 0.061613 0.078 Uiso 1 1 calc R U . . .
C16A C 0.3284(4) 0.9050(2) 0.0948(5) 0.121(4) Uani 1 1 d D . . . .
H16C H 0.315859 0.879914 0.068500 0.145 Uiso 0.5 1 calc R U P A 1
H16D H 0.311166 0.897629 0.134448 0.145 Uiso 0.5 1 calc R U P A 1
H16A H 0.321848 0.916929 0.054330 0.145 Uiso 0.5 1 calc R U P B -1
H16B H 0.312956 0.873592 0.093903 0.145 Uiso 0.5 1 calc R U P B -1
C15 C 0.7191(5) 0.5929(3) 0.3038(4) 0.079(3) Uani 0.6666 1 d D . P C 1
C14 C 0.6665(5) 0.5621(3) 0.2890(4) 0.117(3) Uani 1 1 d D . . . .
C19A C 0.2249(4) 0.9413(3) 0.0893(6) 0.165(6) Uani 1 1 d D . . . .
H19D H 0.210321 0.910009 0.088885 0.247 Uiso 0.5 1 calc R U P D 1
H19E H 0.201406 0.958667 0.059755 0.247 Uiso 0.5 1 calc R U P D 1
H19F H 0.217871 0.954206 0.128742 0.247 Uiso 0.5 1 calc R U P D 1
H19A H 0.217577 0.918762 0.058342 0.247 Uiso 0.5 1 calc R U P E -1
H19B H 0.231977 0.970712 0.070951 0.247 Uiso 0.5 1 calc R U P E -1
H19C H 0.188001 0.942878 0.115314 0.247 Uiso 0.5 1 calc R U P E -1
C16 C 0.7332(4) 0.6073(3) 0.3692(4) 0.080(2) Uani 0.6666 1 d D . P . .
C17 C 0.7472(5) 0.5675(3) 0.4120(5) 0.092(3) Uani 0.6666 1 d D . P C .
C18A C 0.2932(7) 0.9427(4) 0.0750(8) 0.092(3) Uani 0.5 1 d . . P F 1
H18A H 0.297935 0.945249 0.031441 0.111 Uiso 0.5 1 calc R U P F 1
H18B H 0.311370 0.970236 0.092824 0.111 Uiso 0.5 1 calc R U P F 1
C18 C 0.7574(7) 0.5819(5) 0.4759(5) 0.115(4) Uani 0.6666 1 d D . P . .
C17A C 0.2869(6) 0.9270(4) 0.1285(7) 0.092(3) Uani 0.5 1 d D . P F -1
H17A H 0.292494 0.933535 0.169370 0.111 Uiso 0.5 1 calc R U P F -1
C21 C 0.8251(8) 0.5135(5) 0.2355(11) 0.092(7) Uani 0.3334 1 d D U P C 2
C20 C 0.7865(6) 0.5550(5) 0.2560(9) 0.101(7) Uani 0.3334 1 d D U P C 2
C19 C 0.7272(8) 0.5437(8) 0.2775(12) 0.117(3) Uani 0.3334 1 d D U P C 2

loop_
_atom_site_aniso_label
_atom_site_aniso_U_11
_atom_site_aniso_U_22
_atom_site_aniso_U_33
_atom_site_aniso_U_23
_atom_site_aniso_U_13
_atom_site_aniso_U_12
V1A 0.0375(3) 0.0316(3) 0.0329(3) 0.0039(2) 0.0013(2) 0.0002(2)
V1 0.0619(5) 0.0477(4) 0.0363(4) -0.0102(3) -0.0075(3) 0.0183(3)
O1A 0.0428(13) 0.0318(11) 0.0307(12) 0.0012(9) -0.0022(10) -0.0013(10)
O4A 0.0433(14) 0.0370(13) 0.0357(13) 0.0026(10) -0.0011(11) -0.0014(10)
O2A 0.0396(14) 0.0447(14) 0.0381(14) 0.0088(11) 0.0009(11) 0.0021(11)
O1 0.0548(16) 0.0558(17) 0.0342(14) -0.0130(12) -0.0010(12) 0.0088(13)
O3A 0.0611(17) 0.0393(14) 0.0424(15) 0.0029(12) 0.0110(13) 0.0021(12)
N2A 0.0405(17) 0.0345(14) 0.0310(14) 0.0045(12) 0.0007(12) 0.0014(12)
N3 0.0398(16) 0.0362(15) 0.0294(14) 0.0003(12) 0.0004(12) 0.0021(12)
N1A 0.0442(17) 0.0364(15) 0.0333(15) 0.0064(12) -0.0023(13) -0.0003(13)
O2 0.094(2) 0.0478(16) 0.0414(16) -0.0124(13) -0.0197(16) 0.0180(16)
N3A 0.056(2) 0.0388(16) 0.0276(14) -0.0049(12) -0.0056(13) 0.0062(14)
O4 0.084(2) 0.079(2) 0.0421(17) -0.0097(16) 0.0098(16) 0.0305(19)
O3 0.082(2) 0.068(2) 0.0514(19) -0.0056(16) -0.0065(17) 0.0349(18)
N2 0.060(2) 0.0380(16) 0.0324(16) -0.0073(13) -0.0127(14) 0.0113(15)
N1 0.057(2) 0.0396(16) 0.0302(15) -0.0087(13) -0.0062(14) 0.0064(14)
C1A 0.0435(19) 0.0323(16) 0.0288(17) -0.0013(13) 0.0012(14) -0.0022(14)
C2A 0.049(2) 0.0278(15) 0.0301(17) -0.0038(13) -0.0032(15) 0.0023(14)
C7A 0.042(2) 0.0361(17) 0.0362(18) -0.0008(15) 0.0047(15) -0.0018(14)
C2 0.044(2) 0.0384(18) 0.0312(17) 0.0001(14) -0.0046(15) 0.0094(15)
C6A 0.049(2) 0.0350(17) 0.0331(18) -0.0023(14) -0.0031(15) 0.0021(15)
C3A 0.048(2) 0.0359(18) 0.0345(18) 0.0017(15) -0.0032(16) 0.0031(15)
C8A 0.0403(19) 0.0413(19) 0.0348(18) -0.0066(15) -0.0003(15) 0.0001(15)
C1 0.043(2) 0.0434(19) 0.0341(18) 0.0018(15) -0.0057(15) 0.0110(16)
C5A 0.041(2) 0.043(2) 0.0396(19) -0.0057(16) -0.0030(15) 0.0054(16)
C9A 0.0369(19) 0.0379(18) 0.0343(18) -0.0028(14) -0.0026(14) 0.0034(14)
C6 0.055(2) 0.0410(19) 0.0272(17) -0.0013(14) 0.0042(16) 0.0049(17)
C4 0.042(2) 0.046(2) 0.0363(19) -0.0103(15) -0.0006(15) 0.0062(16)
C5 0.046(2) 0.045(2) 0.0350(19) 0.0035(16) 0.0083(16) -0.0021(16)
C4A 0.054(2) 0.0385(18) 0.0353(19) 0.0031(15) -0.0031(16) 0.0033(16)
C3 0.040(2) 0.046(2) 0.042(2) -0.0073(16) -0.0039(16) -0.0001(16)
C13A 0.045(2) 0.047(2) 0.041(2) -0.0068(17) 0.0024(16) -0.0030(17)
C7 0.068(3) 0.043(2) 0.036(2) -0.0029(17) -0.0132(19) 0.0042(19)
C11A 0.046(2) 0.052(2) 0.051(2) -0.0067(19) -0.0103(18) 0.0100(18)
C10A 0.049(2) 0.045(2) 0.046(2) 0.0031(18) -0.0023(18) 0.0067(17)
C12A 0.038(2) 0.056(2) 0.053(3) -0.011(2) -0.0064(18) 0.0044(17)
C9 0.079(3) 0.035(2) 0.054(3) -0.0059(18) -0.032(2) 0.013(2)
C8 0.079(3) 0.039(2) 0.049(2) -0.0061(18) -0.028(2) 0.012(2)
C10 0.093(4) 0.049(3) 0.066(3) -0.024(2) -0.031(3) 0.026(3)
C13 0.103(4) 0.044(2) 0.051(3) 0.005(2) -0.033(3) -0.001(2)
C11 0.105(4) 0.040(2) 0.096(5) -0.017(3) -0.051(4) 0.016(3)
C12 0.111(5) 0.039(2) 0.080(4) 0.004(2) -0.045(4) -0.003(3)
C14A 0.048(2) 0.0391(19) 0.052(2) 0.0063(17) -0.0035(18) -0.0071(17)
C15A 0.092(4) 0.039(2) 0.064(3) 0.008(2) -0.009(3) 0.005(2)
C16A 0.114(6) 0.054(3) 0.194(9) -0.014(4) -0.094(6) 0.019(4)
C15 0.132(8) 0.045(4) 0.061(5) 0.007(3) 0.028(5) 0.000(5)
C14 0.149(7) 0.094(5) 0.109(6) 0.004(4) 0.061(5) 0.029(5)
C19A 0.103(6) 0.104(6) 0.287(16) -0.085(9) -0.037(8) 0.019(5)
C16 0.076(5) 0.071(5) 0.093(7) 0.016(5) 0.013(5) -0.003(4)
C17 0.093(7) 0.079(6) 0.103(8) 0.012(6) -0.017(6) -0.002(5)
C18A 0.109(7) 0.053(5) 0.115(8) 0.014(4) -0.035(7) 0.002(5)
C18 0.118(9) 0.132(10) 0.094(9) 0.008(7) 0.013(8) 0.006(8)
C17A 0.109(7) 0.053(5) 0.115(8) 0.014(4) -0.035(7) 0.002(5)
C21 0.088(10) 0.055(9) 0.135(19) -0.069(11) 0.048(11) -0.044(7)
C20 0.070(10) 0.113(13) 0.120(14) 0.055(12) -0.033(10) -0.065(10)
C19 0.149(7) 0.094(5) 0.109(6) 0.004(4) 0.061(5) 0.029(5)

loop_
_atom_type_symbol
_atom_type_description
_atom_type_scat_dispersion_real
_atom_type_scat_dispersion_imag
_atom_type_scat_source
C C 0.0181 0.0091 'International Tables Vol C Tables 4.2.6.8 and 6.1.1.4'
H H 0.0000 0.0000 'International Tables Vol C Tables 4.2.6.8 and 6.1.1.4'
N N 0.0311 0.0180 'International Tables Vol C Tables 4.2.6.8 and 6.1.1.4'
O O 0.0492 0.0322 'International Tables Vol C Tables 4.2.6.8 and 6.1.1.4'
V V 0.0687 2.1097 'International Tables Vol C Tables 4.2.6.8 and 6.1.1.4'

loop_
_geom_angle_atom_site_label_1
_geom_angle_atom_site_label_2
_geom_angle_atom_site_label_3
_geom_angle
_geom_angle_site_symmetry_1
_geom_angle_site_symmetry_3
_geom_angle_publ_flag
O1A V1A N2A 74.75(11) . . ?
O1A V1A N3 78.34(10) . 16_654 ?
O4A V1A O1A 95.30(11) . . ?
O4A V1A O2A 102.38(12) . . ?
O4A V1A N2A 164.51(12) . . ?
O4A V1A N3 84.94(11) . 16_654 ?
O2A V1A O1A 151.25(11) . . ?
O2A V1A N2A 82.77(12) . . ?
O2A V1A N3 80.83(11) . 16_654 ?
O3A V1A O1A 97.82(13) . . ?
O3A V1A O4A 100.79(14) . . ?
O3A V1A O2A 100.86(14) . . ?
O3A V1A N2A 92.44(13) . . ?
O3A V1A N3 173.44(12) . 16_654 ?
N2A V1A N3 81.45(11) . 16_654 ?
O1 V1 N3A 80.67(11) . . ?
O1 V1 N2 74.54(13) . . ?
O2 V1 O1 152.19(14) . . ?
O2 V1 N3A 79.53(13) . . ?
O2 V1 N2 83.83(15) . . ?
O4 V1 O1 92.73(16) . . ?
O4 V1 O2 103.64(18) . . ?
O4 V1 N3A 82.10(14) . . ?
O4 V1 N2 161.85(15) . . ?
O3 V1 O1 99.66(17) . . ?
O3 V1 O2 98.07(18) . . ?
O3 V1 N3A 174.05(17) . . ?
O3 V1 O4 103.79(19) . . ?
O3 V1 N2 91.28(16) . . ?
N2 V1 N3A 83.08(12) . . ?
C1A O1A V1A 116.9(2) . . ?
C14A O4A V1A 128.0(3) . . ?
C9A O2A V1A 131.4(2) . . ?
C1 O1 V1 116.4(3) . . ?
N1A N2A V1A 115.6(2) . . ?
C7A N2A V1A 127.4(3) . . ?
C7A N2A N1A 116.6(3) . . ?
C4 N3 V1A 120.5(2) . 16_655 ?
C4 N3 C5 116.4(3) . . ?
C5 N3 V1A 123.2(3) . 16_655 ?
C1A N1A N2A 108.1(3) . . ?
C9 O2 V1 128.3(3) . . ?
C5A N3A V1 120.4(3) . . ?
C4A N3A V1 122.7(3) . . ?
C4A N3A C5A 116.7(3) . . ?
C14 O4 V1 124.5(4) . . ?
N1 N2 V1 115.9(3) . . ?
C7 N2 V1 125.6(3) . . ?
C7 N2 N1 117.6(4) . . ?
C1 N1 N2 108.0(3) . . ?
O1A C1A C2A 117.3(3) . . ?
N1A C1A O1A 124.6(3) . . ?
N1A C1A C2A 118.1(3) . . ?
C6A C2A C1A 121.6(3) . . ?
C6A C2A C3A 117.9(3) . . ?
C3A C2A C1A 120.5(3) . . ?
N2A C7A H7A 118.4 . . ?
N2A C7A C8A 123.1(3) . . ?
C8A C7A H7A 118.4 . . ?
C6 C2 C1 120.8(3) . . ?
C6 C2 C3 117.4(4) . . ?
C3 C2 C1 121.7(4) . . ?
C2A C6A H6A 120.3 . . ?
C2A C6A C5A 119.5(4) . . ?
C5A C6A H6A 120.3 . . ?
C2A C3A H3A 121.0 . . ?
C4A C3A C2A 118.0(4) . . ?
C4A C3A H3A 121.0 . . ?
C9A C8A C7A 121.0(3) . . ?
C13A C8A C7A 119.7(4) . . ?
C13A C8A C9A 119.3(4) . . ?
O1 C1 C2 116.8(4) . . ?
N1 C1 O1 125.1(4) . . ?
N1 C1 C2 117.9(3) . . ?
N3A C5A C6A 123.3(4) . . ?
N3A C5A H5A 118.3 . . ?
C6A C5A H5A 118.3 . . ?
O2A C9A C8A 121.9(3) . . ?
O2A C9A C10A 119.3(3) . . ?
C10A C9A C8A 118.7(4) . . ?
C2 C6 H6 120.1 . . ?
C2 C6 C5 119.9(4) . . ?
C5 C6 H6 120.1 . . ?
N3 C4 H4 117.9 . . ?
N3 C4 C3 124.2(4) . . ?
C3 C4 H4 117.9 . . ?
N3 C5 C6 122.9(4) . . ?
N3 C5 H5 118.6 . . ?
C6 C5 H5 118.6 . . ?
N3A C4A C3A 124.6(4) . . ?
N3A C4A H4A 117.7 . . ?
C3A C4A H4A 117.7 . . ?
C2 C3 H3 120.4 . . ?
C4 C3 C2 119.3(4) . . ?
C4 C3 H3 120.4 . . ?
C8A C13A H13A 119.4 . . ?
C12A C13A C8A 121.2(4) . . ?
C12A C13A H13A 119.4 . . ?
N2 C7 H7 118.3 . . ?
N2 C7 C8 123.4(4) . . ?
C8 C7 H7 118.3 . . ?
C10A C11A H11A 119.5 . . ?
C10A C11A C12A 121.0(4) . . ?
C12A C11A H11A 119.5 . . ?
C9A C10A H10A 119.5 . . ?
C11A C10A C9A 120.9(4) . . ?
C11A C10A H10A 119.5 . . ?
C13A C12A C11A 118.9(4) . . ?
C13A C12A H12A 120.5 . . ?
C11A C12A H12A 120.5 . . ?
O2 C9 C8 121.5(4) . . ?
O2 C9 C10 118.3(5) . . ?
C8 C9 C10 120.2(5) . . ?
C9 C8 C7 121.9(5) . . ?
C13 C8 C7 119.6(5) . . ?
C13 C8 C9 118.5(4) . . ?
C9 C10 H10 120.4 . . ?
C11 C10 C9 119.3(6) . . ?
C11 C10 H10 120.4 . . ?
C8 C13 H13 119.1 . . ?
C12 C13 C8 121.9(6) . . ?
C12 C13 H13 119.1 . . ?
C10 C11 H11 119.3 . . ?
C10 C11 C12 121.5(5) . . ?
C12 C11 H11 119.3 . . ?
C13 C12 C11 118.6(6) . . ?
C13 C12 H12 120.7 . . ?
C11 C12 H12 120.7 . . ?
O4A C14A H14A 109.3 . . ?
O4A C14A H14B 109.3 . . ?
O4A C14A C15A 111.5(4) . . ?
H14A C14A H14B 108.0 . . ?
C15A C14A H14A 109.3 . . ?
C15A C14A H14B 109.3 . . ?
C14A C15A H15A 108.5 . . ?
C14A C15A H15B 108.5 . . ?
H15A C15A H15B 107.5 . . ?
C16A C15A C14A 115.1(5) . . ?
C16A C15A H15A 108.5 . . ?
C16A C15A H15B 108.5 . . ?
C15A C16A H16C 105.3 . . ?
C15A C16A H16D 105.3 . . ?
C15A C16A H16A 104.8 . . ?
C15A C16A H16B 104.8 . . ?
H16C C16A H16D 106.0 . . ?
H16C C16A H16A 71.2 . . ?
H16C C16A H16B 35.7 . . ?
H16D C16A H16A 149.3 . . ?
H16D C16A H16B 71.8 . . ?
H16A C16A H16B 105.8 . . ?
C18A C16A C15A 128.0(9) . . ?
C18A C16A H16C 105.3 . . ?
C18A C16A H16D 105.3 . . ?
C18A C16A H16A 49.6 . . ?
C18A C16A H16B 124.3 . . ?
C17A C16A C15A 129.9(8) . . ?
C17A C16A H16C 122.2 . . ?
C17A C16A H16D 49.6 . . ?
C17A C16A H16A 104.8 . . ?
C17A C16A H16B 104.8 . . ?
C17A C16A C18A 56.2(9) . . ?
C14 C15 C16 121.7(7) . . ?
O4 C14 C15 106.0(7) . . ?
O4 C14 C19 171.9(14) . . ?
H19D C19A H19E 109.5 . . ?
H19D C19A H19F 109.5 . . ?
H19D C19A H19A 45.1 . . ?
H19D C19A H19B 153.1 . . ?
H19D C19A H19C 78.4 . . ?
H19E C19A H19F 109.5 . . ?
H19E C19A H19A 78.2 . . ?
H19E C19A H19B 47.2 . . ?
H19E C19A H19C 88.5 . . ?
H19F C19A H19A 153.0 . . ?
H19F C19A H19B 93.3 . . ?
H19F C19A H19C 46.9 . . ?
H19A C19A H19B 109.5 . . ?
H19A C19A H19C 109.5 . . ?
H19B C19A H19C 109.5 . . ?
C18A C19A H19D 109.5 . . ?
C18A C19A H19E 109.5 . . ?
C18A C19A H19F 109.5 . . ?
C18A C19A H19A 91.1 . . ?
C18A C19A H19B 74.4 . . ?
C18A C19A H19C 155.3 . . ?
C18A C19A C17A 48.8(8) . . ?
C17A C19A H19D 90.8 . . ?
C17A C19A H19E 155.5 . . ?
C17A C19A H19F 74.7 . . ?
C17A C19A H19A 109.5 . . ?
C17A C19A H19B 109.5 . . ?
C17A C19A H19C 109.5 . . ?
C17 C16 C15 114.4(8) . . ?
C18 C17 C16 113.7(9) . . ?
C16A C18A C19A 115.0(12) . . ?
C16A C18A H18A 108.5 . . ?
C16A C18A H18B 108.5 . . ?
C19A C18A H18A 108.5 . . ?
C19A C18A H18B 108.5 . . ?
H18A C18A H18B 107.5 . . ?
C17A C18A C16A 58.5(8) . . ?
C17A C18A C19A 71.8(11) . . ?
C17A C18A H18A 163.2 . . ?
C17A C18A H18B 87.7 . . ?
C18 C18 C17 150.7(18) 7_645 . ?
C16A C17A C19A 110.6(10) . . ?
C16A C17A H17A 124.7 . . ?
C19A C17A H17A 124.7 . . ?
C18A C17A C16A 65.3(10) . . ?
C18A C17A C19A 59.4(9) . . ?
C18A C17A H17A 144.5 . . ?
C21 C21 C20 115(2) 8_455 . ?
C19 C20 C21 112.9(14) . . ?
C20 C19 C14 142.1(19) . . ?

loop_
_geom_bond_atom_site_label_1
_geom_bond_atom_site_label_2
_geom_bond_distance
_geom_bond_site_symmetry_2
_geom_bond_publ_flag
V1A O1A 1.972(3) . ?
V1A O4A 1.772(3) . ?
V1A O2A 1.863(3) . ?
V1A O3A 1.588(3) . ?
V1A N2A 2.131(3) . ?
V1A N3 2.444(3) 16_654 ?
V1 O1 1.969(3) . ?
V1 O2 1.856(4) . ?
V1 N3A 2.418(3) . ?
V1 O4 1.769(4) . ?
V1 O3 1.590(3) . ?
V1 N2 2.117(4) . ?
O1A C1A 1.308(4) . ?
O4A C14A 1.436(5) . ?
O2A C9A 1.333(5) . ?
O1 C1 1.299(5) . ?
N2A N1A 1.406(4) . ?
N2A C7A 1.275(5) . ?
N3 C4 1.334(5) . ?
N3 C5 1.337(5) . ?
N1A C1A 1.301(5) . ?
O2 C9 1.338(6) . ?
N3A C5A 1.339(5) . ?
N3A C4A 1.331(5) . ?
O4 C14 1.397(8) . ?
N2 N1 1.395(4) . ?
N2 C7 1.271(6) . ?
N1 C1 1.284(5) . ?
C1A C2A 1.484(5) . ?
C2A C6A 1.380(6) . ?
C2A C3A 1.401(5) . ?
C7A H7A 0.9500 . ?
C7A C8A 1.457(5) . ?
C2 C1 1.495(5) . ?
C2 C6 1.368(6) . ?
C2 C3 1.386(5) . ?
C6A H6A 0.9500 . ?
C6A C5A 1.384(5) . ?
C3A H3A 0.9500 . ?
C3A C4A 1.384(5) . ?
C8A C9A 1.409(5) . ?
C8A C13A 1.401(6) . ?
C5A H5A 0.9500 . ?
C9A C10A 1.395(5) . ?
C6 H6 0.9500 . ?
C6 C5 1.404(6) . ?
C4 H4 0.9500 . ?
C4 C3 1.382(5) . ?
C5 H5 0.9500 . ?
C4A H4A 0.9500 . ?
C3 H3 0.9500 . ?
C13A H13A 0.9500 . ?
C13A C12A 1.378(6) . ?
C7 H7 0.9500 . ?
C7 C8 1.451(6) . ?
C11A H11A 0.9500 . ?
C11A C10A 1.373(6) . ?
C11A C12A 1.390(7) . ?
C10A H10A 0.9500 . ?
C12A H12A 0.9500 . ?
C9 C8 1.394(7) . ?
C9 C10 1.407(6) . ?
C8 C13 1.390(7) . ?
C10 H10 0.9500 . ?
C10 C11 1.365(9) . ?
C13 H13 0.9500 . ?
C13 C12 1.374(7) . ?
C11 H11 0.9500 . ?
C11 C12 1.396(10) . ?
C12 H12 0.9500 . ?
C14A H14A 0.9900 . ?
C14A H14B 0.9900 . ?
C14A C15A 1.503(6) . ?
C15A H15A 0.9900 . ?
C15A H15B 0.9900 . ?
C15A C16A 1.481(9) . ?
C16A H16C 0.9900 . ?
C16A H16D 0.9900 . ?
C16A H16A 0.9900 . ?
C16A H16B 0.9900 . ?
C16A C18A 1.422(13) . ?
C16A C17A 1.335(14) . ?
C15 C14 1.483(14) . ?
C15 C16 1.564(11) . ?
C14 C19 1.428(12) . ?
C19A H19D 0.9800 . ?
C19A H19E 0.9800 . ?
C19A H19F 0.9800 . ?
C19A H19A 0.9800 . ?
C19A H19B 0.9800 . ?
C19A H19C 0.9800 . ?
C19A C18A 1.489(18) . ?
C19A C17A 1.644(13) . ?
C16 C17 1.556(14) . ?
C17 C18 1.520(11) . ?
C18A H18A 0.9900 . ?
C18A H18B 0.9900 . ?
C18A C17A 1.30(2) . ?
C18 C18 1.13(2) 7_645 ?
C17A H17A 0.9500 . ?
C21 C21 1.04(5) 8_455 ?
C21 C20 1.553(12) . ?
C20 C19 1.391(16) . ?

loop_
_geom_torsion_atom_site_label_1
_geom_torsion_atom_site_label_2
_geom_torsion_atom_site_label_3
_geom_torsion_atom_site_label_4
_geom_torsion
_geom_torsion_site_symmetry_1
_geom_torsion_site_symmetry_2
_geom_torsion_site_symmetry_3
_geom_torsion_site_symmetry_4
_geom_torsion_publ_flag
V1A O1A C1A N1A -1.2(5) . . . . ?
V1A O1A C1A C2A 177.3(2) . . . . ?
V1A O4A C14A C15A -103.9(4) . . . . ?
V1A O2A C9A C8A -34.9(5) . . . . ?
V1A O2A C9A C10A 149.0(3) . . . . ?
V1A N2A N1A C1A 1.5(4) . . . . ?
V1A N2A C7A C8A 8.6(5) . . . . ?
V1A N3 C4 C3 -179.4(3) 16_655 . . . ?
V1A N3 C5 C6 178.8(3) 16_655 . . . ?
V1 O1 C1 N1 -4.6(5) . . . . ?
V1 O1 C1 C2 171.3(2) . . . . ?
V1 O2 C9 C8 39.8(6) . . . . ?
V1 O2 C9 C10 -142.2(4) . . . . ?
V1 N3A C5A C6A 173.5(3) . . . . ?
V1 N3A C4A C3A -173.6(3) . . . . ?
V1 O4 C14 C15 -110.4(6) . . . . ?
V1 N2 N1 C1 -1.3(4) . . . . ?
V1 N2 C7 C8 -8.6(6) . . . . ?
O1A V1A O4A C14A -100.8(3) . . . . ?
O1A V1A O2A C9A 78.4(4) . . . . ?
O1A C1A C2A C6A -14.6(5) . . . . ?
O1A C1A C2A C3A 166.5(3) . . . . ?
O4A V1A O2A C9A -155.0(3) . . . . ?
O4A C14A C15A C16A 64.6(6) . . . . ?
O2A V1A O4A C14A 102.0(3) . . . . ?
O2A C9A C10A C11A 177.7(4) . . . . ?
O1 V1 O2 C9 -82.8(5) . . . . ?
O1 V1 O4 C14 111.3(6) . . . . ?
O3A V1A O4A C14A -1.8(3) . . . . ?
O3A V1A O2A C9A -51.3(3) . . . . ?
N2A V1A O4A C14A -150.0(4) . . . . ?
N2A V1A O2A C9A 39.8(3) . . . . ?
N2A N1A C1A O1A -0.2(5) . . . . ?
N2A N1A C1A C2A -178.8(3) . . . . ?
N2A C7A C8A C9A 10.5(6) . . . . ?
N2A C7A C8A C13A -173.0(4) . . . . ?
N3 V1A O4A C14A -178.6(3) 16_654 . . . ?
N3 V1A O2A C9A 122.3(3) 16_654 . . . ?
N3 C4 C3 C2 0.9(6) . . . . ?
N1A N2A C7A C8A -178.0(3) . . . . ?
N1A C1A C2A C6A 164.1(3) . . . . ?
N1A C1A C2A C3A -14.8(5) . . . . ?
O2 V1 O4 C14 -91.4(6) . . . . ?
O2 C9 C8 C7 -2.3(7) . . . . ?
O2 C9 C8 C13 177.1(4) . . . . ?
O2 C9 C10 C11 -177.0(4) . . . . ?
N3A V1 O2 C9 -128.1(4) . . . . ?
N3A V1 O4 C14 -168.5(6) . . . . ?
O4 V1 O2 C9 152.8(4) . . . . ?
O3 V1 O2 C9 46.4(4) . . . . ?
O3 V1 O4 C14 10.6(7) . . . . ?
N2 V1 O2 C9 -44.0(4) . . . . ?
N2 V1 O4 C14 155.9(6) . . . . ?
N2 N1 C1 O1 3.8(5) . . . . ?
N2 N1 C1 C2 -172.1(3) . . . . ?
N2 C7 C8 C9 -10.9(7) . . . . ?
N2 C7 C8 C13 169.8(4) . . . . ?
N1 N2 C7 C8 -177.1(4) . . . . ?
C1A C2A C6A C5A -178.7(3) . . . . ?
C1A C2A C3A C4A 178.5(3) . . . . ?
C2A C6A C5A N3A 0.7(6) . . . . ?
C2A C3A C4A N3A -0.2(6) . . . . ?
C7A N2A N1A C1A -172.7(3) . . . . ?
C7A C8A C9A O2A -0.2(6) . . . . ?
C7A C8A C9A C10A 176.0(4) . . . . ?
C7A C8A C13A C12A -178.3(4) . . . . ?
C2 C6 C5 N3 0.2(6) . . . . ?
C6A C2A C3A C4A -0.4(5) . . . . ?
C3A C2A C6A C5A 0.2(5) . . . . ?
C8A C9A C10A C11A 1.5(6) . . . . ?
C8A C13A C12A C11A 3.0(6) . . . . ?
C1 C2 C6 C5 -174.8(3) . . . . ?
C1 C2 C3 C4 174.3(4) . . . . ?
C5A N3A C4A C3A 1.0(6) . . . . ?
C9A C8A C13A C12A -1.7(6) . . . . ?
C6 C2 C1 O1 -13.0(5) . . . . ?
C6 C2 C1 N1 163.2(4) . . . . ?
C6 C2 C3 C4 -1.9(6) . . . . ?
C4 N3 C5 C6 -1.3(6) . . . . ?
C5 N3 C4 C3 0.8(6) . . . . ?
C4A N3A C5A C6A -1.3(5) . . . . ?
C3 C2 C1 O1 170.9(3) . . . . ?
C3 C2 C1 N1 -12.8(5) . . . . ?
C3 C2 C6 C5 1.4(6) . . . . ?
C13A C8A C9A O2A -176.7(3) . . . . ?
C13A C8A C9A C10A -0.5(5) . . . . ?
C7 N2 N1 C1 168.3(4) . . . . ?
C7 C8 C13 C12 179.9(5) . . . . ?
C10A C11A C12A C13A -2.1(6) . . . . ?
C12A C11A C10A C9A -0.2(7) . . . . ?
C9 C8 C13 C12 0.6(7) . . . . ?
C9 C10 C11 C12 -0.7(8) . . . . ?
C8 C9 C10 C11 1.0(7) . . . . ?
C8 C13 C12 C11 -0.3(8) . . . . ?
C10 C9 C8 C7 179.7(4) . . . . ?
C10 C9 C8 C13 -0.9(7) . . . . ?
C10 C11 C12 C13 0.4(9) . . . . ?
C14A C15A C16A C18A 157.1(12) . . . . ?
C14A C15A C16A C17A 82.6(11) . . . . ?
C15A C16A C18A C19A -163.6(10) . . . . ?
C15A C16A C18A C17A -117.1(13) . . . . ?
C15A C16A C17A C19A 153.5(9) . . . . ?
C15A C16A C17A C18A 114.0(12) . . . . ?
C16A C18A C17A C19A -136.2(9) . . . . ?
C15 C16 C17 C18 -176.9(10) . . . . ?
C14 C15 C16 C17 58.6(12) . . . . ?
C19A C18A C17A C16A 136.2(9) . . . . ?
C16 C15 C14 O4 63.9(10) . . . . ?
C16 C17 C18 C18 115(2) . . . 7_645 ?
C18A C16A C17A C19A 39.5(9) . . . . ?
C18A C19A C17A C16A -42.2(10) . . . . ?
C17A C16A C18A C19A -46.5(12) . . . . ?
C17A C19A C18A C16A 40.6(10) . . . . ?
C21 C21 C20 C19 -46(3) 8_455 . . . ?
C21 C20 C19 C14 -160(3) . . . . ?
